data_7021804
loop_
_publ_author_name
'Xie, Yun-Peng'
'Mak, Thomas C. W.'

_publ_section_title
;
 New synthesis of silver phosphonate complexes from polymeric silver
 phenylethynide as a structure-directing precursor.
;
_journal_issue 36
_journal_name_full 'Dalton transactions (Cambridge, England : 2003)'
_journal_page_first 12869
_journal_page_last 12872
_journal_paper_doi 10.1039/c3dt51461g
_journal_volume 42
_journal_year 2013
_chemical_formula_sum 'C14 H13 Ag2 N O5 P2'
_chemical_formula_weight 552.93
_chemical_name_systematic
;
 ?
;
_space_group_IT_number 2
_symmetry_cell_setting triclinic
_symmetry_space_group_name_Hall '-P 1'
_symmetry_space_group_name_H-M 'P -1'
_atom_sites_solution_hydrogens geom
_atom_sites_solution_primary direct
_atom_sites_solution_secondary difmap
_audit_creation_method SHELXL-97
_cell_angle_alpha 80.978(3)
_cell_angle_beta 88.194(2)
_cell_angle_gamma 85.894(2)
_cell_formula_units_Z 2
_cell_length_a 6.0537(9)
_cell_length_b 11.2351(16)
_cell_length_c 12.7177(18)
_cell_measurement_temperature 296(2)
_cell_volume 851.9(2)
_computing_cell_refinement SAINT(Bruker,2001)
_computing_data_collection APEX2(Bruker,2003)
_computing_data_reduction APEX2(Bruker,2003)
_computing_structure_refinement 'SHELXL-97 (Sheldrick, 1997)'
_computing_structure_solution 'SHELXS-97 (Sheldrick, 1990)'
_diffrn_ambient_temperature 296(2)
_diffrn_measured_fraction_theta_full 0.976
_diffrn_measured_fraction_theta_max 0.976
_diffrn_radiation_monochromator graphite
_diffrn_radiation_source 'fine-focus sealed tube'
_diffrn_radiation_type MoK\a
_diffrn_radiation_wavelength 0.71073
_diffrn_reflns_av_R_equivalents 0.0240
_diffrn_reflns_av_sigmaI/netI 0.0360
_diffrn_reflns_limit_h_max 7
_diffrn_reflns_limit_h_min -7
_diffrn_reflns_limit_k_max 14
_diffrn_reflns_limit_k_min -12
_diffrn_reflns_limit_l_max 16
_diffrn_reflns_limit_l_min -16
_diffrn_reflns_number 7039
_diffrn_reflns_theta_full 28.01
_diffrn_reflns_theta_max 28.01
_diffrn_reflns_theta_min 1.62
_exptl_absorpt_coefficient_mu 2.510
_exptl_absorpt_correction_T_max 0.857
_exptl_absorpt_correction_T_min 0.782
_exptl_absorpt_correction_type multi-scan
_exptl_absorpt_process_details SADABS
_exptl_crystal_colour colorless
_exptl_crystal_density_diffrn 2.156
_exptl_crystal_density_method 'not measured'
_exptl_crystal_description needle
_exptl_crystal_F_000 536
_exptl_crystal_size_max 0.19
_exptl_crystal_size_mid 0.08
_exptl_crystal_size_min 0.06
_refine_diff_density_max 0.720
_refine_diff_density_min -0.692
_refine_diff_density_rms 0.088
_refine_ls_extinction_method none
_refine_ls_goodness_of_fit_ref 1.017
_refine_ls_hydrogen_treatment mixed
_refine_ls_matrix_type full
_refine_ls_number_parameters 217
_refine_ls_number_reflns 4001
_refine_ls_number_restraints 0
_refine_ls_restrained_S_all 1.017
_refine_ls_R_factor_all 0.0455
_refine_ls_R_factor_gt 0.0303
_refine_ls_shift/su_max 0.001
_refine_ls_shift/su_mean 0.000
_refine_ls_structure_factor_coef Fsqd
_refine_ls_weighting_details 'calc w=1/[\s^2^(Fo^2^)+(0.0248P)^2^+0.9484P] where P=(Fo^2^+2Fc^2^)/3'
_refine_ls_weighting_scheme calc
_refine_ls_wR_factor_gt 0.0663
_refine_ls_wR_factor_ref 0.0733
_reflns_number_gt 3124
_reflns_number_total 4001
_reflns_threshold_expression >2sigma(I)
_cod_data_source_file c3dt51461g.txt
_cod_data_source_block 4
_cod_depositor_comments
;
The following automatic conversions were performed:

'_exptl_absorpt_correction_type' value 'Multi-scan' changed to
'multi-scan' according to
/home/saulius/struct/CIF-dictionaries/cif_core.dic dictionary named
'cif_core.dic' version 2.4.2 from 2011-04-26.

Automatic conversion script
Id: cif_fix_values 1891 2012-01-12 08:04:46Z andrius 
;
_cod_original_sg_symbol_H-M p-1
_cod_database_code 7021804

loop_
_symmetry_equiv_pos_as_xyz
'x, y, z'
'-x, -y, -z'

loop_
_atom_site_label
_atom_site_type_symbol
_atom_site_fract_x
_atom_site_fract_y
_atom_site_fract_z
_atom_site_U_iso_or_equiv
_atom_site_adp_type
_atom_site_occupancy
_atom_site_symmetry_multiplicity
_atom_site_calc_flag
_atom_site_refinement_flags
Ag1 Ag 0.21137(5) 0.47476(3) 0.41188(2) 0.04183(9) Uani 1 1 d .
Ag2 Ag 0.28175(5) 0.71889(3) 0.47857(2) 0.04578(10) Uani 1 1 d .
P1 P 0.22185(14) 0.33410(7) 0.66276(6) 0.02840(18) Uani 1 1 d .
P2 P 0.28513(14) 0.57100(8) 0.71801(6) 0.02901(18) Uani 1 1 d .
O1 O 0.2706(4) 0.4251(2) 0.74325(17) 0.0344(5) Uani 1 1 d .
O2 O -0.0234(4) 0.3381(2) 0.6462(2) 0.0423(6) Uani 1 1 d .
O3 O 0.3657(4) 0.3610(2) 0.56496(19) 0.0453(6) Uani 1 1 d .
O4 O 0.5206(4) 0.5988(2) 0.6975(2) 0.0416(6) Uani 1 1 d .
O5 O 0.1222(4) 0.6197(2) 0.63241(18) 0.0383(6) Uani 1 1 d .
N N 0.2631(7) 0.9215(3) 0.4545(3) 0.0610(10) Uani 1 1 d .
C1 C 0.3114(6) 0.1919(3) 0.7380(3) 0.0319(7) Uani 1 1 d .
C2 C 0.5182(7) 0.1734(4) 0.7850(3) 0.0459(9) Uani 1 1 d .
H2 H 0.6128 0.2360 0.7772 0.055 Uiso 1 1 calc R
C3 C 0.5842(8) 0.0629(4) 0.8431(4) 0.0632(13) Uani 1 1 d .
H3 H 0.7210 0.0522 0.8758 0.076 Uiso 1 1 calc R
C4 C 0.4496(10) -0.0309(4) 0.8527(4) 0.0766(16) Uani 1 1 d .
H4 H 0.4956 -0.1053 0.8914 0.092 Uiso 1 1 calc R
C5 C 0.2468(10) -0.0158(4) 0.8055(5) 0.0839(17) Uani 1 1 d .
H5 H 0.1556 -0.0799 0.8118 0.101 Uiso 1 1 calc R
C6 C 0.1784(8) 0.0953(4) 0.7484(4) 0.0595(12) Uani 1 1 d .
H6 H 0.0408 0.1052 0.7164 0.071 Uiso 1 1 calc R
C7 C 0.1952(5) 0.6160(3) 0.8427(3) 0.0316(7) Uani 1 1 d .
C8 C -0.0230(6) 0.6493(4) 0.8648(3) 0.0497(10) Uani 1 1 d .
H8 H -0.1310 0.6466 0.8149 0.060 Uiso 1 1 calc R
C9 C -0.0814(7) 0.6870(4) 0.9616(4) 0.0607(12) Uani 1 1 d .
H9 H -0.2280 0.7118 0.9753 0.073 Uiso 1 1 calc R
C10 C 0.0747(8) 0.6879(4) 1.0367(3) 0.0596(12) Uani 1 1 d .
H10 H 0.0339 0.7115 1.1018 0.071 Uiso 1 1 calc R
C11 C 0.3510(7) 0.6188(4) 0.9193(3) 0.0563(11) Uani 1 1 d .
H11 H 0.4987 0.5966 0.9054 0.068 Uiso 1 1 calc R
C12 C 0.2910(9) 0.6540(5) 1.0158(4) 0.0734(15) Uani 1 1 d .
H12 H 0.3976 0.6547 1.0668 0.088 Uiso 1 1 calc R
C13 C 0.2591(7) 1.0210(4) 0.4263(4) 0.0525(10) Uani 1 1 d .
C14 C 0.2535(10) 1.1502(4) 0.3906(5) 0.0751(15) Uani 1 1 d .
H14A H 0.2286 1.1919 0.4508 0.113 Uiso 1 1 calc R
H14B H 0.1360 1.1735 0.3411 0.113 Uiso 1 1 calc R
H14C H 0.3923 1.1708 0.3565 0.113 Uiso 1 1 calc R

loop_
_atom_site_aniso_label
_atom_site_aniso_U_11
_atom_site_aniso_U_22
_atom_site_aniso_U_33
_atom_site_aniso_U_23
_atom_site_aniso_U_13
_atom_site_aniso_U_12
Ag1 0.03744(15) 0.04086(17) 0.04578(17) -0.00530(12) -0.00458(12) 0.00553(12)
Ag2 0.04640(17) 0.04258(18) 0.04705(18) -0.00138(13) 0.00183(13) -0.00755(13)
P1 0.0309(4) 0.0271(4) 0.0272(4) -0.0060(3) -0.0020(3) 0.0024(3)
P2 0.0304(4) 0.0276(4) 0.0291(4) -0.0039(3) 0.0013(3) -0.0044(3)
O1 0.0462(14) 0.0264(12) 0.0308(12) -0.0041(9) -0.0056(10) -0.0030(10)
O2 0.0346(13) 0.0362(14) 0.0570(16) -0.0097(12) -0.0112(12) 0.0020(11)
O3 0.0523(15) 0.0473(15) 0.0310(12) 0.0011(11) 0.0074(11) 0.0134(13)
O4 0.0336(13) 0.0496(15) 0.0449(14) -0.0155(12) 0.0067(11) -0.0102(11)
O5 0.0391(13) 0.0378(13) 0.0354(12) 0.0033(10) -0.0032(10) -0.0042(11)
N 0.067(2) 0.039(2) 0.079(3) -0.0125(19) -0.003(2) -0.0058(18)
C1 0.0361(17) 0.0290(17) 0.0301(16) -0.0051(13) 0.0000(14) 0.0018(14)
C2 0.048(2) 0.043(2) 0.045(2) -0.0015(17) -0.0099(18) -0.0012(18)
C3 0.059(3) 0.061(3) 0.062(3) 0.010(2) -0.015(2) 0.013(2)
C4 0.087(4) 0.043(3) 0.089(4) 0.020(2) -0.004(3) 0.009(3)
C5 0.084(4) 0.040(3) 0.122(5) 0.012(3) -0.014(4) -0.016(3)
C6 0.055(3) 0.039(2) 0.082(3) 0.002(2) -0.014(2) -0.007(2)
C7 0.0355(17) 0.0261(16) 0.0339(17) -0.0062(13) 0.0032(14) -0.0051(14)
C8 0.039(2) 0.064(3) 0.048(2) -0.016(2) 0.0008(17) -0.0005(19)
C9 0.045(2) 0.080(3) 0.061(3) -0.027(2) 0.018(2) 0.000(2)
C10 0.067(3) 0.072(3) 0.049(2) -0.031(2) 0.018(2) -0.021(2)
C11 0.042(2) 0.085(3) 0.047(2) -0.030(2) -0.0010(18) -0.002(2)
C12 0.063(3) 0.117(5) 0.051(3) -0.043(3) -0.001(2) -0.015(3)
C13 0.052(2) 0.039(2) 0.069(3) -0.015(2) -0.005(2) -0.0026(19)
C14 0.086(4) 0.037(2) 0.100(4) -0.006(3) -0.009(3) 0.001(2)

loop_
_atom_type_symbol
_atom_type_description
_atom_type_scat_dispersion_real
_atom_type_scat_dispersion_imag
_atom_type_scat_source
Ag Ag -0.8971 1.1015 'International Tables Vol C Tables 4.2.6.8 and 6.1.1.4'
P P 0.1023 0.0942 'International Tables Vol C Tables 4.2.6.8 and 6.1.1.4'
O O 0.0106 0.0060 'International Tables Vol C Tables 4.2.6.8 and 6.1.1.4'
N N 0.0061 0.0033 'International Tables Vol C Tables 4.2.6.8 and 6.1.1.4'
C C 0.0033 0.0016 'International Tables Vol C Tables 4.2.6.8 and 6.1.1.4'
H H 0.0000 0.0000 'International Tables Vol C Tables 4.2.6.8 and 6.1.1.4'

loop_
_geom_angle_atom_site_label_1
_geom_angle_atom_site_label_2
_geom_angle_atom_site_label_3
_geom_angle
_geom_angle_site_symmetry_1
_geom_angle_site_symmetry_3
O4 Ag1 O3 92.71(9) 2_666 .
O4 Ag1 O2 118.85(9) 2_666 2_566
O3 Ag1 O2 140.88(9) . 2_566
O4 Ag1 O5 102.81(8) 2_666 2_566
O3 Ag1 O5 108.88(9) . 2_566
O2 Ag1 O5 87.32(8) 2_566 2_566
O4 Ag1 Ag2 116.60(6) 2_666 .
O3 Ag1 Ag2 94.76(7) . .
O2 Ag1 Ag2 51.89(6) 2_566 .
O5 Ag1 Ag2 132.78(6) 2_566 .
N Ag2 O5 117.81(12) . .
N Ag2 O3 111.61(12) . 2_666
O5 Ag2 O3 114.93(9) . 2_666
N Ag2 O2 106.48(12) . 2_566
O5 Ag2 O2 96.87(9) . 2_566
O3 Ag2 O2 107.09(9) 2_666 2_566
N Ag2 Ag1 153.65(10) . .
O5 Ag2 Ag1 79.08(6) . .
O3 Ag2 Ag1 74.27(7) 2_666 .
O2 Ag2 Ag1 48.83(6) 2_566 .
O3 P1 O2 116.72(15) . .
O3 P1 O1 108.72(15) . .
O2 P1 O1 109.18(14) . .
O3 P1 C1 110.23(15) . .
O2 P1 C1 109.49(15) . .
O1 P1 C1 101.39(13) . .
O4 P2 O5 117.53(15) . .
O4 P2 O1 109.10(14) . .
O5 P2 O1 107.73(13) . .
O4 P2 C7 108.81(15) . .
O5 P2 C7 110.61(15) . .
O1 P2 C7 101.90(13) . .
P1 O1 P2 128.53(14) . .
P1 O2 Ag1 118.51(14) . 2_566
P1 O2 Ag2 139.22(15) . 2_566
Ag1 O2 Ag2 79.27(7) 2_566 2_566
P1 O3 Ag1 118.94(15) . .
P1 O3 Ag2 131.30(14) . 2_666
Ag1 O3 Ag2 108.78(9) . 2_666
P2 O4 Ag1 131.43(15) . 2_666
P2 O5 Ag2 113.99(13) . .
P2 O5 Ag1 127.17(13) . 2_566
Ag2 O5 Ag1 109.78(9) . 2_566
C13 N Ag2 169.2(4) . .
C6 C1 C2 118.0(3) . .
C6 C1 P1 120.5(3) . .
C2 C1 P1 121.5(3) . .
C3 C2 C1 120.6(4) . .
C3 C2 H2 119.7 . .
C1 C2 H2 119.7 . .
C4 C3 C2 120.3(4) . .
C4 C3 H3 119.8 . .
C2 C3 H3 119.8 . .
C3 C4 C5 120.3(4) . .
C3 C4 H4 119.9 . .
C5 C4 H4 119.9 . .
C4 C5 C6 119.7(5) . .
C4 C5 H5 120.2 . .
C6 C5 H5 120.2 . .
C1 C6 C5 121.1(4) . .
C1 C6 H6 119.4 . .
C5 C6 H6 119.4 . .
C8 C7 C11 118.5(3) . .
C8 C7 P2 122.7(3) . .
C11 C7 P2 118.8(3) . .
C7 C8 C9 120.0(4) . .
C7 C8 H8 120.0 . .
C9 C8 H8 120.0 . .
C10 C9 C8 120.5(4) . .
C10 C9 H9 119.7 . .
C8 C9 H9 119.7 . .
C12 C10 C9 119.9(4) . .
C12 C10 H10 120.1 . .
C9 C10 H10 120.1 . .
C12 C11 C7 121.1(4) . .
C12 C11 H11 119.5 . .
C7 C11 H11 119.5 . .
C10 C12 C11 120.0(4) . .
C10 C12 H12 120.0 . .
C11 C12 H12 120.0 . .
N C13 C14 179.5(5) . .
C13 C14 H14A 109.5 . .
C13 C14 H14B 109.5 . .
H14A C14 H14B 109.5 . .
C13 C14 H14C 109.5 . .
H14A C14 H14C 109.5 . .
H14B C14 H14C 109.5 . .

loop_
_geom_bond_atom_site_label_1
_geom_bond_atom_site_label_2
_geom_bond_distance
_geom_bond_site_symmetry_2
Ag1 O4 2.297(2) 2_666
Ag1 O3 2.336(2) .
Ag1 O2 2.342(2) 2_566
Ag1 O5 2.467(2) 2_566
Ag1 Ag2 3.0568(6) .
Ag2 N 2.244(4) .
Ag2 O5 2.314(2) .
Ag2 O3 2.340(3) 2_666
Ag2 O2 2.448(2) 2_566
P1 O3 1.500(3) .
P1 O2 1.502(2) .
P1 O1 1.603(2) .
P1 C1 1.786(3) .
P2 O4 1.487(2) .
P2 O5 1.504(2) .
P2 O1 1.628(2) .
P2 C7 1.795(3) .
O2 Ag1 2.342(2) 2_566
O2 Ag2 2.448(2) 2_566
O3 Ag2 2.340(3) 2_666
O4 Ag1 2.297(2) 2_666
O5 Ag1 2.467(2) 2_566
N C13 1.118(5) .
C1 C6 1.385(5) .
C1 C2 1.392(5) .
C2 C3 1.381(6) .
C2 H2 0.9300 .
C3 C4 1.365(7) .
C3 H3 0.9300 .
C4 C5 1.372(7) .
C4 H4 0.9300 .
C5 C6 1.385(6) .
C5 H5 0.9300 .
C6 H6 0.9300 .
C7 C8 1.379(5) .
C7 C11 1.383(5) .
C8 C9 1.391(6) .
C8 H8 0.9300 .
C9 C10 1.366(6) .
C9 H9 0.9300 .
C10 C12 1.367(7) .
C10 H10 0.9300 .
C11 C12 1.378(6) .
C11 H11 0.9300 .
C12 H12 0.9300 .
C13 C14 1.449(6) .
C14 H14A 0.9600 .
C14 H14B 0.9600 .
C14 H14C 0.9600 .

loop_
_geom_hbond_atom_site_label_D
_geom_hbond_atom_site_label_H
_geom_hbond_atom_site_label_A
_geom_hbond_distance_DH
_geom_hbond_distance_HA
_geom_hbond_distance_DA
_geom_hbond_angle_DHA
_geom_hbond_site_symmetry_A
C14 H14C O4 0.96 2.66 3.247(5) 120.0 2_676

loop_
_geom_torsion_atom_site_label_1
_geom_torsion_atom_site_label_2
_geom_torsion_atom_site_label_3
_geom_torsion_atom_site_label_4
_geom_torsion
_geom_torsion_site_symmetry_1
_geom_torsion_site_symmetry_4
O4 Ag1 Ag2 N 83.4(2) 2_666 .
O3 Ag1 Ag2 N 178.9(2) . .
O2 Ag1 Ag2 N -23.6(2) 2_566 .
O5 Ag1 Ag2 N -59.8(2) 2_566 .
O4 Ag1 Ag2 O5 -143.65(10) 2_666 .
O3 Ag1 Ag2 O5 -48.21(9) . .
O2 Ag1 Ag2 O5 109.31(10) 2_566 .
O5 Ag1 Ag2 O5 73.09(10) 2_566 .
O4 Ag1 Ag2 O3 -23.63(10) 2_666 2_666
O3 Ag1 Ag2 O3 71.81(10) . 2_666
O2 Ag1 Ag2 O3 -130.67(10) 2_566 2_666
O5 Ag1 Ag2 O3 -166.89(9) 2_566 2_666
O4 Ag1 Ag2 O2 107.04(11) 2_666 2_566
O3 Ag1 Ag2 O2 -157.52(11) . 2_566
O5 Ag1 Ag2 O2 -36.22(11) 2_566 2_566
O3 P1 O1 P2 47.7(2) . .
O2 P1 O1 P2 -80.6(2) . .
C1 P1 O1 P2 163.9(2) . .
O4 P2 O1 P1 -94.8(2) . .
O5 P2 O1 P1 33.8(2) . .
C7 P2 O1 P1 150.2(2) . .
O3 P1 O2 Ag1 -68.7(2) . 2_566
O1 P1 O2 Ag1 55.08(18) . 2_566
C1 P1 O2 Ag1 165.26(15) . 2_566
O3 P1 O2 Ag2 39.1(3) . 2_566
O1 P1 O2 Ag2 162.86(19) . 2_566
C1 P1 O2 Ag2 -87.0(2) . 2_566
O2 P1 O3 Ag1 23.3(2) . .
O1 P1 O3 Ag1 -100.70(17) . .
C1 P1 O3 Ag1 148.99(16) . .
O2 P1 O3 Ag2 -144.03(18) . 2_666
O1 P1 O3 Ag2 92.0(2) . 2_666
C1 P1 O3 Ag2 -18.3(3) . 2_666
O4 Ag1 O3 P1 -157.99(17) 2_666 .
O2 Ag1 O3 P1 56.5(2) 2_566 .
O5 Ag1 O3 P1 -53.46(19) 2_566 .
Ag2 Ag1 O3 P1 85.03(17) . .
O4 Ag1 O3 Ag2 11.98(12) 2_666 2_666
O2 Ag1 O3 Ag2 -133.49(12) 2_566 2_666
O5 Ag1 O3 Ag2 116.50(11) 2_566 2_666
Ag2 Ag1 O3 Ag2 -105.01(10) . 2_666
O5 P2 O4 Ag1 -73.6(2) . 2_666
O1 P2 O4 Ag1 49.4(2) . 2_666
C7 P2 O4 Ag1 159.76(18) . 2_666
O4 P2 O5 Ag2 4.0(2) . .
O1 P2 O5 Ag2 -119.61(14) . .
C7 P2 O5 Ag2 129.81(15) . .
O4 P2 O5 Ag1 147.37(16) . 2_566
O1 P2 O5 Ag1 23.7(2) . 2_566
C7 P2 O5 Ag1 -86.86(19) . 2_566
N Ag2 O5 P2 -100.20(18) . .
O3 Ag2 O5 P2 34.57(18) 2_666 .
O2 Ag2 O5 P2 147.05(15) 2_566 .
Ag1 Ag2 O5 P2 101.36(14) . .
N Ag2 O5 Ag1 110.18(14) . 2_566
O3 Ag2 O5 Ag1 -115.05(11) 2_666 2_566
O2 Ag2 O5 Ag1 -2.57(11) 2_566 2_566
Ag1 Ag2 O5 Ag1 -48.26(8) . 2_566
O5 Ag2 N C13 -159(2) . .
O3 Ag2 N C13 65(2) 2_666 .
O2 Ag2 N C13 -51(2) 2_566 .
Ag1 Ag2 N C13 -33(2) . .
O3 P1 C1 C6 -113.2(3) . .
O2 P1 C1 C6 16.5(4) . .
O1 P1 C1 C6 131.8(3) . .
O3 P1 C1 C2 64.8(3) . .
O2 P1 C1 C2 -165.5(3) . .
O1 P1 C1 C2 -50.2(3) . .
C6 C1 C2 C3 -2.1(6) . .
P1 C1 C2 C3 179.8(3) . .
C1 C2 C3 C4 1.8(7) . .
C2 C3 C4 C5 -0.5(9) . .
C3 C4 C5 C6 -0.4(9) . .
C2 C1 C6 C5 1.2(7) . .
P1 C1 C6 C5 179.3(4) . .
C4 C5 C6 C1 0.0(9) . .
O4 P2 C7 C8 152.6(3) . .
O5 P2 C7 C8 22.1(4) . .
O1 P2 C7 C8 -92.2(3) . .
O4 P2 C7 C11 -26.6(4) . .
O5 P2 C7 C11 -157.1(3) . .
O1 P2 C7 C11 88.6(3) . .
C11 C7 C8 C9 1.3(6) . .
P2 C7 C8 C9 -177.9(3) . .
C7 C8 C9 C10 -2.0(7) . .
C8 C9 C10 C12 1.4(8) . .
C8 C7 C11 C12 0.0(7) . .
P2 C7 C11 C12 179.2(4) . .
C9 C10 C12 C11 -0.1(8) . .
C7 C11 C12 C10 -0.6(8) . .
Ag2 N C13 C14 178(100) . .
